data_7707337
loop_
_publ_author_name
'Cui, Ruoyu'
'Niu, Helin'
'Sheng, Enhong'

_publ_section_title
;
 Coordination-induced spontaneous resolution of a TPPE-based MOF and its
 use as a crystalline sponge in guest determination.
;
_journal_issue 21
_journal_name_full 'Dalton transactions (Cambridge, England : 2003)'
_journal_page_first 7186
_journal_page_last 7190
_journal_paper_doi 10.1039/d1dt00928a
_journal_volume 50
_journal_year 2021
_chemical_formula_moiety 'C3.538 H2.462 Cl0.154 Co0.077 N0.308, 0.308(C3 H6 O), [+ solvents]'
_chemical_formula_sum 'C58 H56 Cl2 Co N4 O4'
_chemical_formula_weight 1002.89
_space_group_crystal_system orthorhombic
_space_group_IT_number 23
_space_group_name_Hall 'I 2 2'
_space_group_name_H-M_alt 'I 2 2 2'
_atom_sites_solution_hydrogens geom
_atom_sites_solution_primary dual
_audit_creation_date 2020-12-10
_audit_creation_method
;
Olex2 1.3
(compiled 2020.11.12 svn.r5f609507 for OlexSys, GUI svn.r6226)
;
_audit_update_record
;
2021-04-30 deposited with the CCDC.	2021-05-05 downloaded from the CCDC.
;
_cell_angle_alpha 90
_cell_angle_beta 90
_cell_angle_gamma 90
_cell_formula_units_Z 2
_cell_length_a 11.997(4)
_cell_length_b 14.189(5)
_cell_length_c 17.245(5)
_cell_measurement_reflns_used 1659
_cell_measurement_temperature 298(2)
_cell_measurement_theta_max 23.12
_cell_measurement_theta_min 2.87
_cell_volume 2935.5(17)
_computing_molecular_graphics 'Olex2 1.3 (Dolomanov et al., 2009)'
_computing_publication_material 'Olex2 1.3 (Dolomanov et al., 2009)'
_computing_structure_refinement 'XL  (Sheldrick, 2008)'
_computing_structure_solution 'SHELXT 2014/4 (Sheldrick, 2014)'
_diffrn_ambient_temperature 298(2)
_diffrn_measured_fraction_theta_full 0.983
_diffrn_measured_fraction_theta_max 0.983
_diffrn_measurement_device_type 'CCD area detector'
_diffrn_measurement_method 'phi and omega scans'
_diffrn_radiation_monochromator graphite
_diffrn_radiation_type MoK\a
_diffrn_radiation_wavelength 0.71073
_diffrn_reflns_av_R_equivalents 0.0388
_diffrn_reflns_av_unetI/netI 0.0550
_diffrn_reflns_Laue_measured_fraction_full 0.983
_diffrn_reflns_Laue_measured_fraction_max 0.983
_diffrn_reflns_limit_h_max 12
_diffrn_reflns_limit_h_min -13
_diffrn_reflns_limit_k_max 16
_diffrn_reflns_limit_k_min -7
_diffrn_reflns_limit_l_max 19
_diffrn_reflns_limit_l_min -19
_diffrn_reflns_number 4618
_diffrn_reflns_point_group_measured_fraction_full 0.951
_diffrn_reflns_point_group_measured_fraction_max 0.951
_diffrn_reflns_theta_full 23.755
_diffrn_reflns_theta_max 23.754
_diffrn_reflns_theta_min 1.859
_diffrn_source_current 30.0
_diffrn_source_power 1.5
_diffrn_source_voltage 50.0
_exptl_absorpt_coefficient_mu 0.428
_exptl_absorpt_correction_type none
_exptl_crystal_colour deep-red
_exptl_crystal_density_diffrn 1.135
_exptl_crystal_description rectangle
_exptl_crystal_F_000 1050
_refine_diff_density_max 0.599
_refine_diff_density_min -0.309
_refine_diff_density_rms 0.075
_refine_ls_abs_structure_details
;
 Flack x determined using 622 quotients [(I+)-(I-)]/[(I+)+(I-)]
 (Parsons, Flack and Wagner, Acta Cryst. B69 (2013) 249-259).
;
_refine_ls_abs_structure_Flack 0.05(2)
_refine_ls_extinction_method none
_refine_ls_goodness_of_fit_ref 1.071
_refine_ls_hydrogen_treatment constr
_refine_ls_matrix_type full
_refine_ls_number_parameters 142
_refine_ls_number_reflns 2141
_refine_ls_number_restraints 5
_refine_ls_restrained_S_all 1.078
_refine_ls_R_factor_all 0.0678
_refine_ls_R_factor_gt 0.0516
_refine_ls_shift/su_max 0.000
_refine_ls_shift/su_mean 0.000
_refine_ls_structure_factor_coef Fsqd
_refine_ls_weighting_details 'w=1/[\s^2^(Fo^2^)+(0.1027P)^2^] where P=(Fo^2^+2Fc^2^)/3'
_refine_ls_weighting_scheme calc
_refine_ls_wR_factor_gt 0.1405
_refine_ls_wR_factor_ref 0.1568
_reflns_Friedel_coverage 0.699
_reflns_Friedel_fraction_full 0.909
_reflns_Friedel_fraction_max 0.908
_reflns_number_gt 1723
_reflns_number_total 2141
_reflns_threshold_expression 'I > 2\s(I)'
_cod_data_source_file d1dt00928a2.cif
_cod_data_source_block 1P-Acetone
_cod_depositor_comments 'Adding full bibliography for 7707332--7707338.cif.'
_cod_original_cell_volume 2935.3(16)
_cod_database_code 7707337
_shelx_shelxl_version_number 2014/7
_shelx_space_group_comment
;
The symmetry employed for this shelxl refinement is uniquely defined
by the following loop, which should always be used as a source of
symmetry information in preference to the above space-group names.
They are only intended as comments.
;
_olex2_refinement_description
;
1. Fixed Uiso
 At 1.2 times of:
  All C(H) groups
 At 1.5 times of:
  All C(H,H,H) groups
2. Restrained distances
 C15-C14
 1.55 with sigma of 0.02
 O1-C14
 1.26 with sigma of 0.02
 C15-O1 \\sim O1-C16
 with sigma of 0.02
 C15-C14 \\sim C14-C16
 with sigma of 0.02
3. Restrained planarity
 O1, C14, C15, C16
 with sigma of 0.01
4. Uiso/Uaniso restraints and constraints
Uanis(O1) = Uanis(C14) = Uanis(C15) = Uanis(C16)
5.a Aromatic/amide H refined with riding coordinates:
 C9(H9), C13(H13), C12(H12), C10(H10), C5(H5), C6(H6), C3(H3), C2(H2)
5.b Idealised Me refined as rotating group:
 C15(H15A,H15B,H15C), C16(H16A,H16B,H16C)
;
_smtbx_masks_void_probe_radius 1.2
_smtbx_masks_void_truncation_radius 1.2
_olex2_submission_special_instructions 'No special instructions were received'

loop_
_space_group_symop_operation_xyz
'x, y, z'
'-x, -y, z'
'-x, y, -z'
'x, -y, -z'
'x+1/2, y+1/2, z+1/2'
'-x+1/2, -y+1/2, z+1/2'
'-x+1/2, y+1/2, -z+1/2'
'x+1/2, -y+1/2, -z+1/2'

loop_
_atom_site_label
_atom_site_type_symbol
_atom_site_fract_x
_atom_site_fract_y
_atom_site_fract_z
_atom_site_U_iso_or_equiv
_atom_site_adp_type
_atom_site_occupancy
_atom_site_site_symmetry_order
_atom_site_calc_flag
_atom_site_refinement_flags_posn
_atom_site_refinement_flags_adp
_atom_site_refinement_flags_occupancy
_atom_site_disorder_assembly
_atom_site_disorder_group
Co1 Co 0.5000 0.5000 0.5000 0.0311(4) Uani 1 4 d S T P . .
Cl1 Cl 0.29975(14) 0.5000 0.5000 0.0424(5) Uani 1 2 d S T P . .
N1 N 0.4965(7) 0.3935(3) 0.4084(2) 0.0403(10) Uani 1 1 d . . . . .
C8 C 0.4994(8) 0.2745(4) 0.2774(3) 0.0398(12) Uani 1 1 d . . . . .
C1 C 0.5015(8) 0.1034(3) 0.0726(3) 0.0346(11) Uani 1 1 d . . . . .
C7 C 0.5000 0.0474(5) 0.0000 0.0311(15) Uani 1 2 d S T P . .
C4 C 0.4988(8) 0.2155(4) 0.2076(3) 0.0387(12) Uani 1 1 d . . . . .
C9 C 0.4230(6) 0.3483(6) 0.2855(4) 0.062(2) Uani 1 1 d . . . . .
H9 H 0.3718 0.3602 0.2462 0.075 Uiso 1 1 calc R U . . .
C13 C 0.5706(7) 0.2641(5) 0.3386(4) 0.058(2) Uani 1 1 d . . . . .
H13 H 0.6224 0.2153 0.3379 0.070 Uiso 1 1 calc R U . . .
C12 C 0.5677(6) 0.3228(5) 0.4003(4) 0.0508(18) Uani 1 1 d . . . . .
H12 H 0.6193 0.3130 0.4397 0.061 Uiso 1 1 calc R U . . .
C10 C 0.4230(6) 0.4033(5) 0.3510(4) 0.061(2) Uani 1 1 d . . . . .
H10 H 0.3689 0.4499 0.3556 0.073 Uiso 1 1 calc R U . . .
C5 C 0.5838(5) 0.1511(6) 0.1932(4) 0.0516(18) Uani 1 1 d . . . . .
H5 H 0.6412 0.1444 0.2290 0.062 Uiso 1 1 calc R U . . .
C6 C 0.5844(6) 0.0972(5) 0.1268(4) 0.0530(18) Uani 1 1 d . . . . .
H6 H 0.6429 0.0553 0.1186 0.064 Uiso 1 1 calc R U . . .
C3 C 0.4181(6) 0.2230(6) 0.1514(4) 0.061(2) Uani 1 1 d . . . . .
H3 H 0.3619 0.2674 0.1583 0.073 Uiso 1 1 calc R U . . .
C2 C 0.4162(7) 0.1685(6) 0.0858(4) 0.065(2) Uani 1 1 d . . . . .
H2 H 0.3584 0.1747 0.0502 0.078 Uiso 1 1 calc R U . . .
O1 O 0.7564(15) 0.0530(14) 0.3654(11) 0.277(7) Uani 1 1 d D . . . .
C14 C 0.7226(13) -0.0282(17) 0.3578(11) 0.277(7) Uani 1 1 d D . . . .
C15 C 0.761(2) -0.0839(16) 0.2915(15) 0.277(7) Uani 1 1 d D . . . .
H15A H 0.7593 -0.0457 0.2455 0.416 Uiso 1 1 calc R U . . .
H15B H 0.7132 -0.1375 0.2847 0.416 Uiso 1 1 calc R U . . .
H15C H 0.8359 -0.1050 0.3007 0.416 Uiso 1 1 calc R U . . .
C16 C 0.646(2) -0.0790(16) 0.4071(14) 0.277(7) Uani 1 1 d D . . . .
H16A H 0.6426 -0.0488 0.4569 0.416 Uiso 1 1 calc R U . . .
H16B H 0.6720 -0.1426 0.4134 0.416 Uiso 1 1 calc R U . . .
H16C H 0.5736 -0.0793 0.3839 0.416 Uiso 1 1 calc R U . . .

loop_
_atom_site_aniso_label
_atom_site_aniso_U_11
_atom_site_aniso_U_22
_atom_site_aniso_U_33
_atom_site_aniso_U_23
_atom_site_aniso_U_13
_atom_site_aniso_U_12
Co1 0.0472(8) 0.0231(7) 0.0231(8) 0.000 0.000 0.000
Cl1 0.0461(10) 0.0445(11) 0.0365(11) -0.0059(17) 0.000 0.000
N1 0.053(2) 0.034(2) 0.034(2) -0.0059(19) -0.006(4) 0.008(4)
C8 0.049(3) 0.034(3) 0.036(3) -0.008(2) -0.005(5) 0.008(5)
C1 0.051(3) 0.021(2) 0.032(3) 0.0027(19) -0.001(4) 0.006(4)
C7 0.044(4) 0.027(3) 0.022(4) 0.000 -0.003(6) 0.000
C4 0.051(3) 0.033(3) 0.032(3) -0.008(2) -0.004(5) -0.001(5)
C9 0.069(5) 0.074(5) 0.043(4) -0.025(4) -0.022(4) 0.030(4)
C13 0.081(5) 0.044(4) 0.049(4) -0.018(3) -0.011(4) 0.028(4)
C12 0.055(4) 0.051(4) 0.046(4) -0.011(3) -0.023(3) 0.012(3)
C10 0.068(5) 0.062(5) 0.051(4) -0.030(4) -0.010(4) 0.024(4)
C5 0.043(4) 0.072(5) 0.040(4) -0.020(3) -0.009(3) 0.017(3)
C6 0.059(4) 0.054(4) 0.046(4) -0.018(3) -0.010(4) 0.024(4)
C3 0.061(5) 0.064(5) 0.057(4) -0.030(4) -0.012(4) 0.036(4)
C2 0.072(5) 0.071(5) 0.051(4) -0.026(4) -0.029(4) 0.022(4)
O1 0.303(14) 0.255(14) 0.274(13) -0.090(11) 0.078(11) -0.140(12)
C14 0.303(14) 0.255(14) 0.274(13) -0.090(11) 0.078(11) -0.140(12)
C15 0.303(14) 0.255(14) 0.274(13) -0.090(11) 0.078(11) -0.140(12)
C16 0.303(14) 0.255(14) 0.274(13) -0.090(11) 0.078(11) -0.140(12)

loop_
_atom_type_symbol
_atom_type_description
_atom_type_scat_dispersion_real
_atom_type_scat_dispersion_imag
_atom_type_scat_source
C C 0.0033 0.0016 'International Tables Vol C Tables 4.2.6.8 and 6.1.1.4'
H H 0.0000 0.0000 'International Tables Vol C Tables 4.2.6.8 and 6.1.1.4'
Cl Cl 0.1484 0.1585 'International Tables Vol C Tables 4.2.6.8 and 6.1.1.4'
Co Co 0.3494 0.9721 'International Tables Vol C Tables 4.2.6.8 and 6.1.1.4'
N N 0.0061 0.0033 'International Tables Vol C Tables 4.2.6.8 and 6.1.1.4'
O O 0.0106 0.0060 'International Tables Vol C Tables 4.2.6.8 and 6.1.1.4'

loop_
_geom_angle_atom_site_label_1
_geom_angle_atom_site_label_2
_geom_angle_atom_site_label_3
_geom_angle
_geom_angle_site_symmetry_1
_geom_angle_site_symmetry_3
_geom_angle_publ_flag
Cl1 Co1 Cl1 180.0 2_665 . ?
N1 Co1 Cl1 91.1(2) 3_656 . ?
N1 Co1 Cl1 91.1(2) 4_566 2_665 ?
N1 Co1 Cl1 88.9(2) 3_656 2_665 ?
N1 Co1 Cl1 91.1(2) 2_665 . ?
N1 Co1 Cl1 88.9(2) . . ?
N1 Co1 Cl1 91.1(2) . 2_665 ?
N1 Co1 Cl1 88.9(2) 4_566 . ?
N1 Co1 Cl1 88.9(2) 2_665 2_665 ?
N1 Co1 N1 177.8(4) 3_656 2_665 ?
N1 Co1 N1 92.6(2) 4_566 2_665 ?
N1 Co1 N1 87.5(2) 4_566 3_656 ?
N1 Co1 N1 177.8(4) 4_566 . ?
N1 Co1 N1 92.6(2) 3_656 . ?
N1 Co1 N1 87.5(2) 2_665 . ?
C12 N1 Co1 126.0(5) . . ?
C12 N1 C10 115.3(5) . . ?
C10 N1 Co1 118.4(4) . . ?
C9 C8 C4 120.4(6) . . ?
C13 C8 C4 125.2(6) . . ?
C13 C8 C9 114.5(5) . . ?
C6 C1 C7 123.4(6) . . ?
C6 C1 C2 117.7(5) . . ?
C2 C1 C7 118.8(6) . . ?
C1 C7 C1 115.2(5) 3_655 . ?
C7 C7 C1 122.4(3) 2_655 . ?
C7 C7 C1 122.4(3) 2_655 3_655 ?
C5 C4 C8 121.2(6) . . ?
C3 C4 C8 122.5(6) . . ?
C3 C4 C5 116.2(5) . . ?
C8 C9 H9 119.8 . . ?
C10 C9 C8 120.4(6) . . ?
C10 C9 H9 119.8 . . ?
C8 C13 H13 119.1 . . ?
C12 C13 C8 121.7(6) . . ?
C12 C13 H13 119.1 . . ?
N1 C12 C13 124.5(6) . . ?
N1 C12 H12 117.7 . . ?
C13 C12 H12 117.7 . . ?
N1 C10 C9 123.5(6) . . ?
N1 C10 H10 118.3 . . ?
C9 C10 H10 118.3 . . ?
C4 C5 H5 119.4 . . ?
C6 C5 C4 121.1(6) . . ?
C6 C5 H5 119.4 . . ?
C1 C6 C5 121.9(6) . . ?
C1 C6 H6 119.1 . . ?
C5 C6 H6 119.1 . . ?
C4 C3 H3 118.3 . . ?
C2 C3 C4 123.3(6) . . ?
C2 C3 H3 118.3 . . ?
C1 C2 H2 120.2 . . ?
C3 C2 C1 119.6(6) . . ?
C3 C2 H2 120.2 . . ?
O1 C14 C15 119.1(17) . . ?
O1 C14 C16 128.0(17) . . ?
C16 C14 C15 113(2) . . ?
C14 C15 H15A 109.5 . . ?
C14 C15 H15B 109.5 . . ?
C14 C15 H15C 109.5 . . ?
H15A C15 H15B 109.5 . . ?
H15A C15 H15C 109.5 . . ?
H15B C15 H15C 109.5 . . ?
C14 C16 H16A 109.5 . . ?
C14 C16 H16B 109.5 . . ?
C14 C16 H16C 109.5 . . ?
H16A C16 H16B 109.5 . . ?
H16A C16 H16C 109.5 . . ?
H16B C16 H16C 109.5 . . ?

loop_
_geom_bond_atom_site_label_1
_geom_bond_atom_site_label_2
_geom_bond_distance
_geom_bond_site_symmetry_2
_geom_bond_publ_flag
Co1 Cl1 2.4023(18) . ?
Co1 Cl1 2.4023(18) 2_665 ?
Co1 N1 2.187(4) 2_665 ?
Co1 N1 2.187(4) 3_656 ?
Co1 N1 2.187(4) . ?
Co1 N1 2.187(4) 4_566 ?
N1 C12 1.324(9) . ?
N1 C10 1.332(9) . ?
C8 C4 1.466(7) . ?
C8 C9 1.399(10) . ?
C8 C13 1.366(10) . ?
C1 C7 1.484(6) . ?
C1 C6 1.367(10) . ?
C1 C2 1.397(10) . ?
C7 C1 1.484(6) 3_655 ?
C7 C7 1.344(13) 2_655 ?
C4 C5 1.391(11) . ?
C4 C3 1.373(11) . ?
C9 H9 0.9300 . ?
C9 C10 1.374(9) . ?
C13 H13 0.9300 . ?
C13 C12 1.351(9) . ?
C12 H12 0.9300 . ?
C10 H10 0.9300 . ?
C5 H5 0.9300 . ?
C5 C6 1.377(9) . ?
C6 H6 0.9300 . ?
C3 H3 0.9300 . ?
C3 C2 1.372(9) . ?
C2 H2 0.9300 . ?
O1 C14 1.229(18) . ?
C14 C15 1.465(18) . ?
C14 C16 1.44(2) . ?
C15 H15A 0.9600 . ?
C15 H15B 0.9600 . ?
C15 H15C 0.9600 . ?
C16 H16A 0.9600 . ?
C16 H16B 0.9600 . ?
C16 H16C 0.9600 . ?

loop_
_geom_torsion_atom_site_label_1
_geom_torsion_atom_site_label_2
_geom_torsion_atom_site_label_3
_geom_torsion_atom_site_label_4
_geom_torsion
_geom_torsion_site_symmetry_1
_geom_torsion_site_symmetry_2
_geom_torsion_site_symmetry_3
_geom_torsion_site_symmetry_4
_geom_torsion_publ_flag
Co1 N1 C12 C13 -172.7(6) . . . . ?
Co1 N1 C10 C9 171.1(6) . . . . ?
C8 C4 C5 C6 -178.6(7) . . . . ?
C8 C4 C3 C2 -180.0(8) . . . . ?
C8 C9 C10 N1 3.0(13) . . . . ?
C8 C13 C12 N1 1.3(13) . . . . ?
C7 C1 C6 C5 179.2(7) . . . . ?
C7 C1 C2 C3 -177.9(7) . . . . ?
C4 C8 C9 C10 179.6(7) . . . . ?
C4 C8 C13 C12 178.4(7) . . . . ?
C4 C5 C6 C1 -0.8(12) . . . . ?
C4 C3 C2 C1 -2.2(13) . . . . ?
C9 C8 C4 C5 170.4(8) . . . . ?
C9 C8 C4 C3 -6.7(10) . . . . ?
C9 C8 C13 C12 -1.7(12) . . . . ?
C13 C8 C4 C5 -9.7(11) . . . . ?
C13 C8 C4 C3 173.2(8) . . . . ?
C13 C8 C9 C10 -0.2(12) . . . . ?
C12 N1 C10 C9 -3.4(11) . . . . ?
C10 N1 C12 C13 1.3(11) . . . . ?
C5 C4 C3 C2 2.8(12) . . . . ?
C6 C1 C7 C1 -120.7(8) . . . 3_655 ?
C6 C1 C7 C7 59.3(8) . . . 2_655 ?
C6 C1 C2 C3 0.0(11) . . . . ?
C3 C4 C5 C6 -1.3(11) . . . . ?
C2 C1 C7 C1 57.1(5) . . . 3_655 ?
C2 C1 C7 C7 -122.9(5) . . . 2_655 ?
C2 C1 C6 C5 1.4(11) . . . . ?

loop_
_smtbx_masks_void_nr
_smtbx_masks_void_average_x
_smtbx_masks_void_average_y
_smtbx_masks_void_average_z
_smtbx_masks_void_volume
_smtbx_masks_void_count_electrons
_smtbx_masks_void_content
1 0.000 0.000 0.500 216.6 16.9 '2 H2O'
2 0.500 0.500 0.000 216.6 16.9 '2 H2O'
